data_2233782
loop_
_publ_author_name
'Chen, Xiao-Li'
'Qiao, Ya-Li'
'Gao, Lou-Jun'
'Cui, Hua-Li'
'Zhang, Mei-Li'

_publ_section_title
;
 \m-4,4'-Bipyridine-bis[aqua(4-hydroxypyridine-2,6-dicarboxylato)copper(II)]
;
_journal_coeditor_code FF2054
_journal_issue 3
_journal_name_full 'Acta Crystallographica Section E'
_journal_page_first m326
_journal_page_last m327
_journal_paper_doi 10.1107/S1600536812004758
_journal_volume 68
_journal_year 2012
_chemical_formula_iupac '[Cu2 (C7 H3 N O5)2 (C10 H8 N2) (H2 O)2]'
_chemical_formula_moiety 'C24 H18 Cu2 N4 O12'
_chemical_formula_sum 'C24 H18 Cu2 N4 O12'
_chemical_formula_weight 681.50
_chemical_name_systematic
;
\m-4,4'-Bipyridine-bis[aqua(4-hydroxypyridine-2,6-dicarboxylato)copper(II)]
;
_space_group_IT_number 14
_symmetry_cell_setting monoclinic
_symmetry_space_group_name_Hall '-P 2ybc'
_symmetry_space_group_name_H-M 'P 1 21/c 1'
_atom_sites_solution_hydrogens geom
_atom_sites_solution_primary direct
_atom_sites_solution_secondary difmap
_audit_creation_method SHELXL97
_cell_angle_alpha 90.00
_cell_angle_beta 100.044(2)
_cell_angle_gamma 90.00
_cell_formula_units_Z 2
_cell_length_a 8.3945(9)
_cell_length_b 18.433(2)
_cell_length_c 7.8686(10)
_cell_measurement_reflns_used 2433
_cell_measurement_temperature 296(2)
_cell_measurement_theta_max 26.39
_cell_measurement_theta_min 2.21
_cell_volume 1198.9(2)
_computing_cell_refinement 'SMART (Bruker, 1997)'
_computing_data_collection 'SMART (Bruker, 1997)'
_computing_data_reduction 'SAINT (Bruker, 1997)'
_computing_molecular_graphics 'SHELXTL (Sheldrick, 2008)'
_computing_publication_material 'SHELXL97 (Sheldrick, 2008)'
_computing_structure_refinement 'SHELXL97 (Sheldrick, 2008)'
_computing_structure_solution 'SHELXS97 (Sheldrick, 2008)'
_diffrn_ambient_temperature 296(2)
_diffrn_measured_fraction_theta_full 0.991
_diffrn_measured_fraction_theta_max 0.991
_diffrn_measurement_device_type 'Bruker SMART 1000'
_diffrn_measurement_method '\f and \w'
_diffrn_radiation_monochromator graphite
_diffrn_radiation_source 'fine-focus sealed tube'
_diffrn_radiation_type MoK\a
_diffrn_radiation_wavelength 0.71073
_diffrn_reflns_av_R_equivalents 0.0411
_diffrn_reflns_av_sigmaI/netI 0.0516
_diffrn_reflns_limit_h_max 10
_diffrn_reflns_limit_h_min -10
_diffrn_reflns_limit_k_max 23
_diffrn_reflns_limit_k_min -20
_diffrn_reflns_limit_l_max 9
_diffrn_reflns_limit_l_min -8
_diffrn_reflns_number 6528
_diffrn_reflns_theta_full 26.39
_diffrn_reflns_theta_max 26.39
_diffrn_reflns_theta_min 2.21
_exptl_absorpt_coefficient_mu 1.854
_exptl_absorpt_correction_T_max 0.629
_exptl_absorpt_correction_T_min 0.579
_exptl_absorpt_correction_type multi-scan
_exptl_absorpt_process_details '(SADABS; Sheldrick, 1996)'
_exptl_crystal_colour blue
_exptl_crystal_density_diffrn 1.888
_exptl_crystal_density_method 'not measured'
_exptl_crystal_description prism
_exptl_crystal_F_000 688
_exptl_crystal_size_max 0.30
_exptl_crystal_size_mid 0.25
_exptl_crystal_size_min 0.25
_refine_diff_density_max 0.439
_refine_diff_density_min -0.595
_refine_ls_extinction_method none
_refine_ls_goodness_of_fit_ref 1.087
_refine_ls_hydrogen_treatment mixed
_refine_ls_matrix_type full
_refine_ls_number_parameters 197
_refine_ls_number_reflns 2433
_refine_ls_number_restraints 2
_refine_ls_restrained_S_all 1.088
_refine_ls_R_factor_all 0.0575
_refine_ls_R_factor_gt 0.0450
_refine_ls_shift/su_max 0.001
_refine_ls_shift/su_mean 0.000
_refine_ls_structure_factor_coef Fsqd
_refine_ls_weighting_details 'calc w = 1/[\s^2^(Fo^2^)+(0.0447P)^2^+0.0000P] where P=(Fo^2^+2Fc^2^)/3'
_refine_ls_weighting_scheme calc
_refine_ls_wR_factor_gt 0.0967
_refine_ls_wR_factor_ref 0.1033
_reflns_number_gt 1972
_reflns_number_total 2433
_reflns_threshold_expression I>2\s(I)
_cod_data_source_file ff2054.cif
_cod_data_source_block I
_cod_original_sg_symbol_H-M 'P 21/c'
_cod_database_code 2233782
_cod_database_fobs_code 2233782

loop_
_symmetry_equiv_pos_as_xyz
'x, y, z'
'-x, y+1/2, -z+1/2'
'-x, -y, -z'
'x, -y-1/2, z-1/2'

loop_
_atom_site_type_symbol
_atom_site_label
_atom_site_fract_x
_atom_site_fract_y
_atom_site_fract_z
_atom_site_U_iso_or_equiv
_atom_site_adp_type
_atom_site_calc_flag
_atom_site_refinement_flags
_atom_site_occupancy
_atom_site_symmetry_multiplicity
Cu Cu1 0.47889(5) 0.38222(2) 0.23311(6) 0.03017(17) Uani d . 1 1
N N1 0.2865(3) 0.34582(14) 0.2945(4) 0.0261(6) Uani d . 1 1
N N2 0.6518(3) 0.42601(15) 0.1330(4) 0.0300(7) Uani d . 1 1
O O1 0.3886(3) 0.47502(11) 0.3063(3) 0.0332(6) Uani d . 1 1
O O2 0.1826(3) 0.51815(12) 0.4202(4) 0.0377(7) Uani d . 1 1
O O3 -0.1274(3) 0.26614(12) 0.4182(4) 0.0463(8) Uani d . 1 1
H H3 -0.1858 0.2984 0.4443 0.069 Uiso calc R 1 1
O O4 0.4981(3) 0.27793(12) 0.1646(4) 0.0386(7) Uani d . 1 1
O O5 0.3903(3) 0.16954(12) 0.1994(4) 0.0428(7) Uani d . 1 1
C C1 0.2557(4) 0.46880(17) 0.3631(5) 0.0280(8) Uani d . 1 1
C C2 0.1880(4) 0.39256(16) 0.3559(4) 0.0245(7) Uani d . 1 1
C C3 0.0461(4) 0.36900(17) 0.4026(5) 0.0292(8) Uani d . 1 1
H H3A -0.0223 0.4010 0.4462 0.035 Uiso calc R 1 1
C C4 0.0081(4) 0.29506(17) 0.3821(5) 0.0305(8) Uani d . 1 1
C C5 0.1158(4) 0.24840(18) 0.3192(5) 0.0318(8) Uani d . 1 1
H H5 0.0925 0.1992 0.3060 0.038 Uiso calc R 1 1
C C6 0.2553(4) 0.27552(17) 0.2772(5) 0.0266(8) Uani d . 1 1
C C7 0.3911(4) 0.23570(19) 0.2084(5) 0.0316(8) Uani d . 1 1
C C8 0.6991(4) 0.49448(19) 0.1714(5) 0.0369(9) Uani d . 1 1
H H8 0.6384 0.5229 0.2341 0.044 Uiso calc R 1 1
C C9 0.8328(4) 0.52411(18) 0.1222(5) 0.0363(9) Uani d . 1 1
H H9 0.8621 0.5715 0.1542 0.044 Uiso calc R 1 1
C C10 0.9259(4) 0.48484(17) 0.0252(4) 0.0276(8) Uani d . 1 1
C C11 0.8717(4) 0.41528(19) -0.0187(5) 0.0377(10) Uani d . 1 1
H H11 0.9275 0.3867 -0.0861 0.045 Uiso calc R 1 1
C C12 0.7374(5) 0.38763(18) 0.0353(5) 0.0399(10) Uani d . 1 1
H H12 0.7044 0.3407 0.0030 0.048 Uiso calc R 1 1
O O6 0.6528(3) 0.35779(13) 0.5027(4) 0.0359(6) Uani d D 1 1
H H6A 0.689(4) 0.3975(13) 0.543(5) 0.043 Uiso d D 1 1
H H6B 0.593(4) 0.3429(19) 0.564(4) 0.043 Uiso d D 1 1

loop_
_atom_site_aniso_label
_atom_site_aniso_U_11
_atom_site_aniso_U_22
_atom_site_aniso_U_33
_atom_site_aniso_U_12
_atom_site_aniso_U_13
_atom_site_aniso_U_23
Cu1 0.0234(3) 0.0274(3) 0.0441(3) -0.00220(18) 0.0182(2) -0.00282(19)
N1 0.0228(15) 0.0241(14) 0.0344(17) 0.0011(12) 0.0136(13) -0.0017(13)
N2 0.0243(15) 0.0311(16) 0.0384(18) 0.0006(12) 0.0161(14) 0.0009(13)
O1 0.0278(13) 0.0223(12) 0.0547(17) -0.0030(10) 0.0215(12) -0.0014(11)
O2 0.0336(14) 0.0254(13) 0.0598(19) -0.0023(11) 0.0238(13) -0.0090(12)
O3 0.0297(14) 0.0281(13) 0.088(2) -0.0026(11) 0.0305(15) 0.0064(15)
O4 0.0310(14) 0.0336(14) 0.0572(18) -0.0015(11) 0.0239(13) -0.0100(13)
O5 0.0412(16) 0.0261(14) 0.0638(19) 0.0039(12) 0.0165(14) -0.0095(13)
C1 0.0260(18) 0.0241(17) 0.035(2) -0.0014(14) 0.0094(16) -0.0017(15)
C2 0.0203(17) 0.0250(17) 0.0291(19) 0.0006(13) 0.0071(14) -0.0002(14)
C3 0.0216(18) 0.0296(18) 0.038(2) 0.0019(14) 0.0108(16) 0.0018(16)
C4 0.0226(18) 0.0265(18) 0.044(2) -0.0029(14) 0.0109(16) 0.0042(16)
C5 0.0311(19) 0.0220(17) 0.045(2) -0.0010(15) 0.0144(17) 0.0022(16)
C6 0.0243(18) 0.0223(17) 0.035(2) 0.0001(14) 0.0091(15) -0.0002(15)
C7 0.029(2) 0.034(2) 0.033(2) 0.0039(16) 0.0077(16) -0.0084(16)
C8 0.037(2) 0.0298(19) 0.050(3) 0.0017(16) 0.0242(19) -0.0058(18)
C9 0.037(2) 0.0253(18) 0.051(2) -0.0088(16) 0.0220(19) -0.0089(17)
C10 0.0269(19) 0.0270(18) 0.032(2) -0.0004(15) 0.0120(16) 0.0057(15)
C11 0.034(2) 0.0312(19) 0.055(3) -0.0020(16) 0.0280(19) -0.0057(18)
C12 0.040(2) 0.0288(19) 0.057(3) -0.0072(17) 0.027(2) -0.0071(18)
O6 0.0350(16) 0.0296(13) 0.0482(18) -0.0092(11) 0.0211(13) -0.0041(12)

loop_
_atom_type_symbol
_atom_type_description
_atom_type_scat_dispersion_real
_atom_type_scat_dispersion_imag
_atom_type_scat_source
C C 0.0033 0.0016 'International Tables Vol C Tables 4.2.6.8 and 6.1.1.4'
H H 0.0000 0.0000 'International Tables Vol C Tables 4.2.6.8 and 6.1.1.4'
N N 0.0061 0.0033 'International Tables Vol C Tables 4.2.6.8 and 6.1.1.4'
O O 0.0106 0.0060 'International Tables Vol C Tables 4.2.6.8 and 6.1.1.4'
Cu Cu 0.3201 1.2651 'International Tables Vol C Tables 4.2.6.8 and 6.1.1.4'

loop_
_geom_angle_atom_site_label_1
_geom_angle_atom_site_label_2
_geom_angle_atom_site_label_3
_geom_angle_site_symmetry_3
_geom_angle
N1 Cu1 N2 . 169.74(13)
N1 Cu1 O1 . 81.12(10)
N2 Cu1 O1 . 96.27(10)
N1 Cu1 O4 . 80.85(10)
N2 Cu1 O4 . 100.83(10)
O1 Cu1 O4 . 161.60(9)
N1 Cu1 O6 . 97.05(10)
N2 Cu1 O6 . 93.09(10)
O1 Cu1 O6 . 96.24(10)
O4 Cu1 O6 . 89.58(10)
C6 N1 C2 . 122.8(3)
C6 N1 Cu1 . 119.0(2)
C2 N1 Cu1 . 118.2(2)
C12 N2 C8 . 117.3(3)
C12 N2 Cu1 . 121.7(2)
C8 N2 Cu1 . 120.8(2)
C1 O1 Cu1 . 115.01(19)
C4 O3 H3 . 109.5
C7 O4 Cu1 . 114.6(2)
O2 C1 O1 . 125.8(3)
O2 C1 C2 . 119.6(3)
O1 C1 C2 . 114.6(3)
N1 C2 C3 . 120.7(3)
N1 C2 C1 . 111.0(3)
C3 C2 C1 . 128.3(3)
C2 C3 C4 . 117.8(3)
C2 C3 H3A . 121.1
C4 C3 H3A . 121.1
O3 C4 C5 . 117.3(3)
O3 C4 C3 . 123.4(3)
C5 C4 C3 . 119.3(3)
C6 C5 C4 . 119.7(3)
C6 C5 H5 . 120.2
C4 C5 H5 . 120.2
N1 C6 C5 . 119.7(3)
N1 C6 C7 . 111.0(3)
C5 C6 C7 . 129.2(3)
O5 C7 O4 . 126.0(3)
O5 C7 C6 . 120.1(3)
O4 C7 C6 . 113.8(3)
N2 C8 C9 . 122.6(3)
N2 C8 H8 . 118.7
C9 C8 H8 . 118.7
C8 C9 C10 . 121.2(3)
C8 C9 H9 . 119.4
C10 C9 H9 . 119.4
C11 C10 C9 . 115.4(3)
C11 C10 C10 3_765 122.6(4)
C9 C10 C10 3_765 122.1(4)
C12 C11 C10 . 121.3(3)
C12 C11 H11 . 119.3
C10 C11 H11 . 119.3
N2 C12 C11 . 122.2(3)
N2 C12 H12 . 118.9
C11 C12 H12 . 118.9
Cu1 O6 H6A . 107(3)
Cu1 O6 H6B . 104(3)
H6A O6 H6B . 107(4)

loop_
_geom_bond_atom_site_label_1
_geom_bond_atom_site_label_2
_geom_bond_site_symmetry_2
_geom_bond_distance
_geom_bond_publ_flag
Cu1 N1 . 1.888(3) yes
Cu1 N2 . 1.944(3) yes
Cu1 O1 . 1.996(2) yes
Cu1 O4 . 2.011(2) yes
Cu1 O6 . 2.399(3) yes
N1 C6 . 1.324(4) ?
N1 C2 . 1.341(4) ?
N2 C12 . 1.342(4) ?
N2 C8 . 1.342(4) ?
O1 C1 . 1.277(4) ?
O2 C1 . 1.226(4) ?
O3 C4 . 1.330(4) ?
O3 H3 . 0.8200 ?
O4 C7 . 1.280(4) ?
O5 C7 . 1.222(4) ?
C1 C2 . 1.513(4) ?
C2 C3 . 1.377(4) ?
C3 C4 . 1.403(4) ?
C3 H3A . 0.9300 ?
C4 C5 . 1.400(4) ?
C5 C6 . 1.365(4) ?
C5 H5 . 0.9300 ?
C6 C7 . 1.532(4) ?
C8 C9 . 1.363(4) ?
C8 H8 . 0.9300 ?
C9 C10 . 1.388(4) ?
C9 H9 . 0.9300 ?
C10 C11 . 1.384(5) ?
C10 C10 3_765 1.480(6) ?
C11 C12 . 1.370(5) ?
C11 H11 . 0.9300 ?
C12 H12 . 0.9300 ?
O6 H6A . 0.834(18) ?
O6 H6B . 0.804(18) ?

loop_
_geom_hbond_atom_site_label_D
_geom_hbond_atom_site_label_H
_geom_hbond_atom_site_label_A
_geom_hbond_site_symmetry_A
_geom_hbond_distance_DH
_geom_hbond_distance_HA
_geom_hbond_distance_DA
_geom_hbond_angle_DHA
O3 H3 O6 1_455 0.82 1.86 2.670(3) 169.1
O6 H6B O4 4_566 0.804(18) 2.54(3) 3.185(3) 139(3)
O6 H6B O5 4_566 0.804(18) 2.17(2) 2.948(3) 163(4)
C12 H12 O3 4_665 0.93 2.58 3.246(4) 129.1
C8 H8 O1 . 0.93 2.43 3.003(4) 119.7
C12 H12 O4 . 0.93 2.59 3.142(4) 118.3

loop_
_geom_torsion_atom_site_label_1
_geom_torsion_atom_site_label_2
_geom_torsion_atom_site_label_3
_geom_torsion_atom_site_label_4
_geom_torsion_site_symmetry_1
_geom_torsion_site_symmetry_4
_geom_torsion
N2 Cu1 N1 C6 . . 103.6(6)
O1 Cu1 N1 C6 . . 179.6(3)
O4 Cu1 N1 C6 . . 3.3(3)
O6 Cu1 N1 C6 . . -85.2(3)
N2 Cu1 N1 C2 . . -77.2(7)
O1 Cu1 N1 C2 . . -1.2(3)
O4 Cu1 N1 C2 . . -177.5(3)
O6 Cu1 N1 C2 . . 94.1(3)
N1 Cu1 N2 C12 . . -93.6(7)
O1 Cu1 N2 C12 . . -168.3(3)
O4 Cu1 N2 C12 . . 4.9(3)
O6 Cu1 N2 C12 . . 95.1(3)
N1 Cu1 N2 C8 . . 92.1(7)
O1 Cu1 N2 C8 . . 17.4(3)
O4 Cu1 N2 C8 . . -169.4(3)
O6 Cu1 N2 C8 . . -79.2(3)
N1 Cu1 O1 C1 . . 2.3(3)
N2 Cu1 O1 C1 . . 172.2(3)
O4 Cu1 O1 C1 . . 13.9(5)
O6 Cu1 O1 C1 . . -93.9(3)
N1 Cu1 O4 C7 . . -7.3(3)
N2 Cu1 O4 C7 . . -177.1(3)
O1 Cu1 O4 C7 . . -19.0(5)
O6 Cu1 O4 C7 . . 89.9(3)
Cu1 O1 C1 O2 . . 177.3(3)
Cu1 O1 C1 C2 . . -2.8(4)
C6 N1 C2 C3 . . -0.9(5)
Cu1 N1 C2 C3 . . 179.9(3)
C6 N1 C2 C1 . . 179.3(3)
Cu1 N1 C2 C1 . . 0.1(4)
O2 C1 C2 N1 . . -178.2(3)
O1 C1 C2 N1 . . 1.8(5)
O2 C1 C2 C3 . . 1.9(6)
O1 C1 C2 C3 . . -178.0(3)
N1 C2 C3 C4 . . -0.5(5)
C1 C2 C3 C4 . . 179.2(3)
C2 C3 C4 O3 . . -178.2(3)
C2 C3 C4 C5 . . 1.2(5)
O3 C4 C5 C6 . . 178.9(3)
C3 C4 C5 C6 . . -0.6(6)
C2 N1 C6 C5 . . 1.6(5)
Cu1 N1 C6 C5 . . -179.3(3)
C2 N1 C6 C7 . . -178.6(3)
Cu1 N1 C6 C7 . . 0.6(4)
C4 C5 C6 N1 . . -0.8(5)
C4 C5 C6 C7 . . 179.4(4)
Cu1 O4 C7 O5 . . -170.6(3)
Cu1 O4 C7 C6 . . 9.4(4)
N1 C6 C7 O5 . . 173.3(3)
C5 C6 C7 O5 . . -6.9(6)
N1 C6 C7 O4 . . -6.8(5)
C5 C6 C7 O4 . . 173.1(4)
C12 N2 C8 C9 . . -3.2(6)
Cu1 N2 C8 C9 . . 171.4(3)
N2 C8 C9 C10 . . 1.5(6)
C8 C9 C10 C11 . . 1.0(6)
C8 C9 C10 C10 . 3_765 -178.2(4)
C9 C10 C11 C12 . . -1.6(6)
C10 C10 C11 C12 3_765 . 177.5(4)
C8 N2 C12 C11 . . 2.5(6)
Cu1 N2 C12 C11 . . -172.0(3)
C10 C11 C12 N2 . . -0.1(6)
